data_4315472
loop_
_publ_author_name
'Daniel Lundberg'
'Ingmar Persson'
'Lars Eriksson'
'Paola D'Angelo'
'Simone de Panfilis'

_publ_contact_author_address
;Swedish University of Agricultural Sciences (SLU)
Dept. of Chemistry
P.O. Box 7015
S-750 07 Uppsala
Sweden
;
_publ_contact_author_email daniel.lundberg@kemi.slu.se
_publ_contact_author_fax +46-18-673476
_publ_contact_author_name 'Daniel Lundberg'
_publ_contact_author_phone +46-18-671549
_publ_section_title
;
 Structural Study of the N,N'-Dimethylpropyleneurea Solvated
 Lanthanoid(III) Ions in Solution and Solid State with an Analysis of the
 Ionic Radii of Lanthanoid(III) Ions
;
_journal_name_full 'Inorganic Chemistry'
_journal_page_first 4420
_journal_page_last 4432
_journal_paper_doi 10.1021/ic100034q
_journal_volume 49
_journal_year 2010
_chemical_formula_moiety 'C36 H72 N12 O6 Pr, 3(C6 H12 N2 O), 3(I)'
_chemical_formula_structural '(Pr (C6 H12 N2 O)6) (C6 H12 N2 O)3 I3'
_chemical_formula_sum 'C54 H108 I3 N18 O9 Pr'
_chemical_formula_weight 1675.19
_chemical_name_common 'hexakis(dmpu)praseodymium(III) iodide'
_chemical_name_systematic 'hexakis[1,3-dimethyltetrahydropyrimidin-2(1H)-one-\kO]praseodymium(III) iodide'
_space_group_IT_number 176
_symmetry_cell_setting hexagonal
_symmetry_Int_Tables_number 176
_symmetry_space_group_name_Hall '-P 6c'
_symmetry_space_group_name_H-M 'P 63/m'
_atom_sites_solution_hydrogens geom
_atom_sites_solution_primary direct
_atom_sites_solution_secondary difmap
_audit_creation_method SHELXL-97
_cell_angle_alpha 90.00
_cell_angle_beta 90.00
_cell_angle_gamma 120.00
_cell_formula_units_Z 2
_cell_length_a 13.2345(5)
_cell_length_b 13.2345(5)
_cell_length_c 23.2798(12)
_cell_measurement_reflns_used 2022
_cell_measurement_temperature 100(2)
_cell_measurement_theta_max 32.3864
_cell_measurement_theta_min 3.6597
_cell_volume 3531.2(3)
_computing_cell_refinement 'Crysalis RED (Oxford diffraction, 2008)'
_computing_data_collection 'Crysalis CCD (Oxford diffraction, 2008)'
_computing_data_reduction 'Crysalis RED'
_computing_structure_refinement 'SHELXL-97 (Sheldrick, 2008)'
_computing_structure_solution 'SHELXS-97 (Sheldrick, 2008)'
_diffrn_ambient_temperature 100(2)
_diffrn_detector_area_resol_mean 16.5467
_diffrn_measured_fraction_theta_full 0.993
_diffrn_measured_fraction_theta_max 0.993
_diffrn_measurement_device_type 'GONIOMETER OXFORD DIFFRACTION KM4 XCALIBUR2'
_diffrn_measurement_method '\w scans at different \f'
_diffrn_radiation_monochromator graphite
_diffrn_radiation_probe x-ray
_diffrn_radiation_source 'Enhance (Mo) X-ray Source'
_diffrn_radiation_type MoK\a
_diffrn_radiation_wavelength 0.71073
_diffrn_reflns_av_R_equivalents 0.1851
_diffrn_reflns_av_sigmaI/netI 0.1643
_diffrn_reflns_limit_h_max 14
_diffrn_reflns_limit_h_min -16
_diffrn_reflns_limit_k_max 16
_diffrn_reflns_limit_k_min -9
_diffrn_reflns_limit_l_max 28
_diffrn_reflns_limit_l_min -28
_diffrn_reflns_number 23435
_diffrn_reflns_theta_full 25.67
_diffrn_reflns_theta_max 25.67
_diffrn_reflns_theta_min 3.66
_diffrn_standards_number 0
_exptl_absorpt_coefficient_mu 2.063
_exptl_absorpt_correction_T_max 0.90000
_exptl_absorpt_correction_T_min 0.7915563
_exptl_absorpt_correction_type multi-scan
_exptl_absorpt_process_details 'Crysalis RED (Oxford Diffraction, 2008)'
_exptl_crystal_colour colourless
_exptl_crystal_density_diffrn 1.576
_exptl_crystal_density_method 'not measured'
_exptl_crystal_description block
_exptl_crystal_F_000 1696
_exptl_crystal_size_max 0.09
_exptl_crystal_size_mid 0.07
_exptl_crystal_size_min 0.05
_refine_diff_density_max 0.791
_refine_diff_density_min -0.576
_refine_diff_density_rms 0.114
_refine_ls_extinction_coef 0.00024(6)
_refine_ls_extinction_expression Fc^*^=kFc[1+0.001xFc^2^\l^3^/sin(2\q)]^-1/4^
_refine_ls_extinction_method SHELXL
_refine_ls_goodness_of_fit_ref 0.761
_refine_ls_hydrogen_treatment constr
_refine_ls_matrix_type full
_refine_ls_number_parameters 135
_refine_ls_number_reflns 2285
_refine_ls_number_restraints 33
_refine_ls_restrained_S_all 0.757
_refine_ls_R_factor_all 0.1146
_refine_ls_R_factor_gt 0.0404
_refine_ls_shift/su_max 0.000
_refine_ls_shift/su_mean 0.000
_refine_ls_structure_factor_coef Fsqd
_refine_ls_weighting_details 'calc w=1/[\s^2^(Fo^2^)+(0.0140P)^2^] where P=(Fo^2^+2Fc^2^)/3'
_refine_ls_weighting_scheme calc
_refine_ls_wR_factor_gt 0.0535
_refine_ls_wR_factor_ref 0.0618
_reflns_number_gt 1186
_reflns_number_total 2285
_reflns_threshold_expression I>2\s(I)
_cod_data_source_file ic100034q_si_002_2.cif
_cod_data_source_block ccdc_Pr
_cod_database_code 4315472

loop_
_symmetry_equiv_pos_as_xyz
'x, y, z'
'x-y, x, z+1/2'
'-y, x-y, z'
'-x, -y, z+1/2'
'-x+y, -x, z'
'y, -x+y, z+1/2'
'-x, -y, -z'
'-x+y, -x, -z-1/2'
'y, -x+y, -z'
'x, y, -z-1/2'
'x-y, x, -z'
'-y, x-y, -z-1/2'

loop_
_atom_site_label
_atom_site_type_symbol
_atom_site_fract_x
_atom_site_fract_y
_atom_site_fract_z
_atom_site_U_iso_or_equiv
_atom_site_adp_type
_atom_site_occupancy
_atom_site_symmetry_multiplicity
_atom_site_calc_flag
_atom_site_refinement_flags
_atom_site_disorder_assembly
_atom_site_disorder_group
I1 I 0.6667 0.3333 0.7500 0.0215(3) Uani 1 6 d S . .
I3 I 0.6667 0.3333 0.46351(3) 0.0315(2) Uani 1 3 d S . .
Pr1 Pr 0.0000 0.0000 0.5000 0.0122(2) Uani 1 6 d SU . .
O1 O -0.1358(3) 0.0156(3) 0.55836(15) 0.0180(10) Uani 1 1 d U . .
C1 C -0.1992(5) 0.0532(5) 0.5785(3) 0.0162(13) Uani 1 1 d U . .
N11 N -0.1712(5) 0.1087(5) 0.6296(2) 0.0256(14) Uani 1 1 d U . .
N12 N -0.2926(4) 0.0402(4) 0.5504(2) 0.0218(12) Uani 1 1 d U . .
C11 C -0.0804(5) 0.1095(5) 0.6658(3) 0.0238(15) Uani 1 1 d U . .
H11A H -0.0722 0.1533 0.7011 0.036 Uiso 1 1 calc R . .
H11B H -0.0061 0.1465 0.6449 0.036 Uiso 1 1 calc R . .
H11C H -0.1020 0.0291 0.6756 0.036 Uiso 1 1 calc R . .
C12 C -0.3276(5) -0.0238(5) 0.4967(3) 0.0343(17) Uani 1 1 d U . .
H12A H -0.3969 -0.0240 0.4818 0.051 Uiso 1 1 calc R . .
H12B H -0.3457 -0.1043 0.5033 0.051 Uiso 1 1 calc R . .
H12C H -0.2639 0.0136 0.4688 0.051 Uiso 1 1 calc R . .
C13 C -0.2458(6) 0.1453(7) 0.6580(3) 0.040(2) Uani 1 1 d U . .
H13A H -0.1976 0.2141 0.6825 0.048 Uiso 1 1 calc R . .
H13B H -0.3026 0.0816 0.6829 0.048 Uiso 1 1 calc R . .
C14 C -0.3100(6) 0.1755(6) 0.6146(3) 0.0424(19) Uani 1 1 d U . .
H14A H -0.3675 0.1905 0.6343 0.051 Uiso 1 1 calc R . .
H14B H -0.2543 0.2474 0.5939 0.051 Uiso 1 1 calc R . .
C15 C -0.3713(5) 0.0777(6) 0.5728(3) 0.0294(16) Uani 1 1 d U . .
H15A H -0.4382 0.0112 0.5920 0.035 Uiso 1 1 calc R . .
H15B H -0.4020 0.1034 0.5406 0.035 Uiso 1 1 calc R . .
O2 O 0.6961(5) 0.8996(5) 0.7500 0.0315(17) Uani 1 2 d SU . .
C2 C 0.6240(7) 0.7950(8) 0.7500 0.020(2) Uani 1 2 d SU . .
N21 N 0.5836(5) 0.7338(5) 0.6992(2) 0.0291(14) Uani 1 1 d U . .
C21 C 0.6168(7) 0.7974(7) 0.6459(3) 0.049(2) Uani 1 1 d U . .
H21A H 0.5809 0.7429 0.6138 0.074 Uiso 1 1 calc R . .
H21B H 0.7019 0.8381 0.6420 0.074 Uiso 1 1 calc R . .
H21C H 0.5902 0.8544 0.6457 0.074 Uiso 1 1 calc R . .
C23 C 0.4962(7) 0.6126(6) 0.6981(4) 0.062(3) Uani 1 1 d U . .
H23A H 0.5127 0.5747 0.6656 0.075 Uiso 1 1 calc R . .
H23B H 0.4193 0.6059 0.6909 0.075 Uiso 1 1 calc R . .
C24 C 0.4895(13) 0.5510(10) 0.7500 0.112(6) Uani 1 2 d SU . .
H24A H 0.5538 0.5331 0.7500 0.135 Uiso 1 2 calc SR . .
H24B H 0.4151 0.4758 0.7500 0.135 Uiso 1 2 calc SR . .

loop_
_atom_site_aniso_label
_atom_site_aniso_U_11
_atom_site_aniso_U_22
_atom_site_aniso_U_33
_atom_site_aniso_U_23
_atom_site_aniso_U_13
_atom_site_aniso_U_12
I1 0.0233(4) 0.0233(4) 0.0178(6) 0.000 0.000 0.01166(19)
I3 0.0367(3) 0.0367(3) 0.0210(5) 0.000 0.000 0.01835(16)
Pr1 0.0140(3) 0.0140(3) 0.0085(4) 0.000 0.000 0.00699(15)
O1 0.017(2) 0.020(2) 0.017(2) 0.0012(17) 0.0067(18) 0.010(2)
C1 0.021(4) 0.014(4) 0.013(3) 0.010(3) 0.010(3) 0.009(3)
N11 0.037(4) 0.032(4) 0.017(3) -0.005(2) 0.002(2) 0.024(3)
N12 0.029(3) 0.033(3) 0.014(3) 0.000(3) 0.001(3) 0.023(3)
C11 0.026(4) 0.023(4) 0.020(4) -0.008(3) 0.002(3) 0.011(3)
C12 0.040(4) 0.049(5) 0.021(4) -0.003(4) -0.003(3) 0.028(4)
C13 0.056(6) 0.066(6) 0.021(4) -0.013(4) 0.001(3) 0.049(5)
C14 0.061(5) 0.065(5) 0.033(5) -0.001(4) 0.011(4) 0.055(5)
C15 0.040(4) 0.043(4) 0.028(4) 0.008(3) 0.008(3) 0.037(4)
O2 0.032(4) 0.024(4) 0.029(4) 0.000 0.000 0.007(3)
C2 0.010(5) 0.021(5) 0.025(5) 0.000 0.000 0.004(4)
N21 0.029(3) 0.029(3) 0.024(3) -0.010(3) -0.003(3) 0.011(3)
C21 0.046(6) 0.077(7) 0.020(4) -0.007(4) -0.007(3) 0.028(5)
C23 0.051(6) 0.033(5) 0.085(7) -0.029(4) -0.011(5) 0.008(4)
C24 0.136(15) 0.007(7) 0.128(12) 0.000 0.000 -0.013(8)

loop_
_atom_type_symbol
_atom_type_description
_atom_type_scat_dispersion_real
_atom_type_scat_dispersion_imag
_atom_type_scat_source
C C 0.0033 0.0016 'International Tables Vol C Tables 4.2.6.8 and 6.1.1.4'
H H 0.0000 0.0000 'International Tables Vol C Tables 4.2.6.8 and 6.1.1.4'
N N 0.0061 0.0033 'International Tables Vol C Tables 4.2.6.8 and 6.1.1.4'
Pr Pr -0.2180 2.8214 'International Tables Vol C Tables 4.2.6.8 and 6.1.1.4'
O O 0.0106 0.0060 'International Tables Vol C Tables 4.2.6.8 and 6.1.1.4'
I I -0.4742 1.8119 'International Tables Vol C Tables 4.2.6.8 and 6.1.1.4'

loop_
_geom_angle_atom_site_label_1
_geom_angle_atom_site_label_2
_geom_angle_atom_site_label_3
_geom_angle
_geom_angle_site_symmetry_1
_geom_angle_site_symmetry_3
_geom_angle_publ_flag
O1 Pr1 O1 90.27(13) 5 7_556 ?
O1 Pr1 O1 180.00(18) 5 11_556 ?
O1 Pr1 O1 89.73(13) 7_556 11_556 ?
O1 Pr1 O1 89.73(13) 5 3 ?
O1 Pr1 O1 90.27(13) 7_556 3 ?
O1 Pr1 O1 90.27(13) 11_556 3 ?
O1 Pr1 O1 89.73(13) 5 . ?
O1 Pr1 O1 180.00(14) 7_556 . ?
O1 Pr1 O1 90.27(13) 11_556 . ?
O1 Pr1 O1 89.73(13) 3 . ?
O1 Pr1 O1 90.27(13) 5 9_556 ?
O1 Pr1 O1 89.73(13) 7_556 9_556 ?
O1 Pr1 O1 89.73(13) 11_556 9_556 ?
O1 Pr1 O1 180.000(1) 3 9_556 ?
O1 Pr1 O1 90.27(13) . 9_556 ?
C1 O1 Pr1 160.3(4) . . ?
O1 C1 N12 121.6(6) . . ?
O1 C1 N11 119.2(6) . . ?
N12 C1 N11 119.2(6) . . ?
C1 N11 C13 122.2(6) . . ?
C1 N11 C11 120.8(5) . . ?
C13 N11 C11 115.3(5) . . ?
C1 N12 C12 120.3(5) . . ?
C1 N12 C15 123.8(5) . . ?
C12 N12 C15 115.7(5) . . ?
N11 C11 H11A 109.5 . . ?
N11 C11 H11B 109.5 . . ?
H11A C11 H11B 109.5 . . ?
N11 C11 H11C 109.5 . . ?
H11A C11 H11C 109.5 . . ?
H11B C11 H11C 109.5 . . ?
N12 C12 H12A 109.5 . . ?
N12 C12 H12B 109.5 . . ?
H12A C12 H12B 109.5 . . ?
N12 C12 H12C 109.5 . . ?
H12A C12 H12C 109.5 . . ?
H12B C12 H12C 109.5 . . ?
N11 C13 C14 110.6(6) . . ?
N11 C13 H13A 109.5 . . ?
C14 C13 H13A 109.5 . . ?
N11 C13 H13B 109.5 . . ?
C14 C13 H13B 109.5 . . ?
H13A C13 H13B 108.1 . . ?
C15 C14 C13 110.0(6) . . ?
C15 C14 H14A 109.7 . . ?
C13 C14 H14A 109.7 . . ?
C15 C14 H14B 109.7 . . ?
C13 C14 H14B 109.7 . . ?
H14A C14 H14B 108.2 . . ?
N12 C15 C14 111.0(5) . . ?
N12 C15 H15A 109.4 . . ?
C14 C15 H15A 109.4 . . ?
N12 C15 H15B 109.4 . . ?
C14 C15 H15B 109.4 . . ?
H15A C15 H15B 108.0 . . ?
O2 C2 N21 121.1(4) . . ?
O2 C2 N21 121.1(4) . 10_557 ?
N21 C2 N21 117.8(9) . 10_557 ?
C2 N21 C23 122.1(6) . . ?
C2 N21 C21 118.7(6) . . ?
C23 N21 C21 118.5(6) . . ?
N21 C21 H21A 109.5 . . ?
N21 C21 H21B 109.5 . . ?
H21A C21 H21B 109.5 . . ?
N21 C21 H21C 109.5 . . ?
H21A C21 H21C 109.5 . . ?
H21B C21 H21C 109.5 . . ?
N21 C23 C24 114.0(8) . . ?
N21 C23 H23A 108.8 . . ?
C24 C23 H23A 108.8 . . ?
N21 C23 H23B 108.8 . . ?
C24 C23 H23B 108.8 . . ?
H23A C23 H23B 107.7 . . ?
C23 C24 C23 114.7(12) . 10_557 ?
C23 C24 H24A 108.6 . . ?
C23 C24 H24A 108.6 10_557 . ?
C23 C24 H24B 108.6 . . ?
C23 C24 H24B 108.6 10_557 . ?
H24A C24 H24B 107.6 . . ?

loop_
_geom_bond_atom_site_label_1
_geom_bond_atom_site_label_2
_geom_bond_distance
_geom_bond_site_symmetry_2
_geom_bond_publ_flag
Pr1 O1 2.342(4) 5 ?
Pr1 O1 2.342(4) 7_556 ?
Pr1 O1 2.342(4) 11_556 ?
Pr1 O1 2.342(4) 3 ?
Pr1 O1 2.342(4) . ?
Pr1 O1 2.342(4) 9_556 ?
O1 C1 1.261(6) . ?
C1 N12 1.332(7) . ?
C1 N11 1.349(7) . ?
N11 C13 1.457(8) . ?
N11 C11 1.463(7) . ?
N12 C12 1.449(8) . ?
N12 C15 1.456(7) . ?
C11 H11A 0.9800 . ?
C11 H11B 0.9800 . ?
C11 H11C 0.9800 . ?
C12 H12A 0.9800 . ?
C12 H12B 0.9800 . ?
C12 H12C 0.9800 . ?
C13 C14 1.497(9) . ?
C13 H13A 0.9900 . ?
C13 H13B 0.9900 . ?
C14 C15 1.494(8) . ?
C14 H14A 0.9900 . ?
C14 H14B 0.9900 . ?
C15 H15A 0.9900 . ?
C15 H15B 0.9900 . ?
O2 C2 1.227(9) . ?
C2 N21 1.381(7) . ?
C2 N21 1.381(7) 10_557 ?
N21 C23 1.434(8) . ?
N21 C21 1.439(8) . ?
C21 H21A 0.9800 . ?
C21 H21B 0.9800 . ?
C21 H21C 0.9800 . ?
C23 C24 1.436(10) . ?
C23 H23A 0.9900 . ?
C23 H23B 0.9900 . ?
C24 C23 1.436(10) 10_557 ?
C24 H24A 0.9900 . ?
C24 H24B 0.9900 . ?

loop_
_geom_torsion_atom_site_label_1
_geom_torsion_atom_site_label_2
_geom_torsion_atom_site_label_3
_geom_torsion_atom_site_label_4
_geom_torsion
_geom_torsion_site_symmetry_1
_geom_torsion_site_symmetry_2
_geom_torsion_site_symmetry_3
_geom_torsion_site_symmetry_4
_geom_torsion_publ_flag
O1 Pr1 O1 C1 84.6(12) 5 . . . ?
O1 Pr1 O1 C1 -95.4(12) 11_556 . . . ?
O1 Pr1 O1 C1 174.3(11) 3 . . . ?
O1 Pr1 O1 C1 -5.7(11) 9_556 . . . ?
Pr1 O1 C1 N12 72.5(13) . . . . ?
Pr1 O1 C1 N11 -107.1(11) . . . . ?
O1 C1 N11 C13 -174.4(6) . . . . ?
N12 C1 N11 C13 6.0(9) . . . . ?
O1 C1 N11 C11 -9.7(8) . . . . ?
N12 C1 N11 C11 170.7(5) . . . . ?
O1 C1 N12 C12 3.3(8) . . . . ?
N11 C1 N12 C12 -177.1(5) . . . . ?
O1 C1 N12 C15 177.4(5) . . . . ?
N11 C1 N12 C15 -3.0(8) . . . . ?
C1 N11 C13 C14 -31.5(9) . . . . ?
C11 N11 C13 C14 163.1(6) . . . . ?
N11 C13 C14 C15 52.2(8) . . . . ?
C1 N12 C15 C14 25.9(8) . . . . ?
C12 N12 C15 C14 -159.7(6) . . . . ?
C13 C14 C15 N12 -49.5(7) . . . . ?
O2 C2 N21 C23 -177.7(7) . . . . ?
N21 C2 N21 C23 4.6(12) 10_557 . . . ?
O2 C2 N21 C21 -7.4(11) . . . . ?
N21 C2 N21 C21 174.8(5) 10_557 . . . ?
C2 N21 C23 C24 -24.0(12) . . . . ?
C21 N21 C23 C24 165.7(10) . . . . ?
N21 C23 C24 C23 43.1(17) . . . 10_557 ?
